data_7227184
loop_
_publ_author_name
'Mart\'inez-Benito, Carla'
'Pas\'an, Jorge'
'Mart\'in, Tom\'as'
'Lago, Ana B.'
'Julve, Miguel'
'Ruiz-P\'erez, Catalina'

_publ_section_title
;
 Tailor-made copper(ii) coordination polymers based on the C3 symmetric
 methanetriacetate as a ligand
;
_journal_issue 2
_journal_name_full CrystEngComm
_journal_page_first 376
_journal_paper_doi 10.1039/C6CE02351G
_journal_volume 19
_journal_year 2017
_chemical_formula_sum 'C34 H33 Cu2 N4 O12.5'
_chemical_formula_weight 824.71
_chemical_name_systematic
;
 ?
;
_space_group_crystal_system triclinic
_space_group_IT_number 2
_space_group_name_Hall '-P 1'
_space_group_name_H-M_alt 'P -1'
_symmetry_space_group_name_Hall '-P 1'
_symmetry_space_group_name_H-M 'P -1'
_atom_sites_solution_hydrogens mixed
_audit_creation_method SHELXL-2013
_audit_update_record
;
2015-09-15 deposited with the CCDC.
2016-11-28 downloaded from the CCDC.
;
_cell_angle_alpha 87.419(4)
_cell_angle_beta 86.088(3)
_cell_angle_gamma 78.661(4)
_cell_formula_units_Z 1
_cell_length_a 8.3536(3)
_cell_length_b 10.0320(4)
_cell_length_c 10.2798(4)
_cell_measurement_reflns_used 7728
_cell_measurement_temperature 150.00(10)
_cell_measurement_theta_max 73.5600
_cell_measurement_theta_min 4.2470
_cell_volume 842.26(6)
_computing_cell_refinement
;
CrysAlisPro, Agilent Technologies,
Version 1.171.37.35 (release 13-08-2014 CrysAlis171 .NET)
(compiled Aug 13 2014,18:06:01)
;
_computing_data_collection
;
CrysAlisPro, Agilent Technologies,
Version 1.171.37.35 (release 13-08-2014 CrysAlis171 .NET)
(compiled Aug 13 2014,18:06:01)
;
_computing_data_reduction
;
CrysAlisPro, Agilent Technologies,
Version 1.171.37.35 (release 13-08-2014 CrysAlis171 .NET)
(compiled Aug 13 2014,18:06:01)
;
_computing_structure_refinement 'SHELXL-2013 (Sheldrick, 2013)'
_computing_structure_solution 'SHELXS-2013 (Sheldrick, 2013)'
_diffrn_ambient_environment N~2~
_diffrn_ambient_temperature 150.00(10)
_diffrn_detector_area_resol_mean 10.5953
_diffrn_measured_fraction_theta_full 1.000
_diffrn_measured_fraction_theta_max 0.981
_diffrn_measurement_device 'four-circle diffractometer'
_diffrn_measurement_device_type 'SuperNova, Dual, Cu at zero, Atlas'
_diffrn_measurement_method '\w scans'
_diffrn_radiation_type CuK\a
_diffrn_radiation_wavelength 1.54184
_diffrn_reflns_av_R_equivalents 0.0227
_diffrn_reflns_av_unetI/netI 0.0165
_diffrn_reflns_Laue_measured_fraction_full 1.000
_diffrn_reflns_Laue_measured_fraction_max 0.981
_diffrn_reflns_limit_h_max 10
_diffrn_reflns_limit_h_min -10
_diffrn_reflns_limit_k_max 11
_diffrn_reflns_limit_k_min -12
_diffrn_reflns_limit_l_max 12
_diffrn_reflns_limit_l_min -12
_diffrn_reflns_number 12840
_diffrn_reflns_point_group_measured_fraction_full 1.000
_diffrn_reflns_point_group_measured_fraction_max 0.981
_diffrn_reflns_theta_full 67.684
_diffrn_reflns_theta_max 73.540
_diffrn_reflns_theta_min 4.313
_diffrn_source 'sealed X-ray tube'
_diffrn_source_type 'SuperNova (Cu) X-ray Source'
_exptl_absorpt_coefficient_mu 2.216
_exptl_absorpt_correction_T_max 0.823
_exptl_absorpt_correction_T_min 0.647
_exptl_absorpt_correction_type gaussian
_exptl_absorpt_process_details
;
CrysAlisPro, Agilent Technologies,
Version 1.171.37.35 (release 13-08-2014 CrysAlis171 .NET)
(compiled Aug 13 2014,18:06:01)
Numerical absorption correction based on gaussian integration over
            a multifaceted crystal model
Empirical absorption correction using spherical harmonics,
 implemented in SCALE3 ABSPACK scaling algorithm.
;
_exptl_crystal_colour blue
_exptl_crystal_density_diffrn 1.640
_exptl_crystal_description prism
_exptl_crystal_F_000 426
_exptl_crystal_size_max 0.2358
_exptl_crystal_size_mid 0.1088
_exptl_crystal_size_min 0.0971
_refine_diff_density_max 0.419
_refine_diff_density_min -0.324
_refine_diff_density_rms 0.052
_refine_ls_extinction_coef 0.0011(2)
_refine_ls_extinction_expression Fc^*^=kFc[1+0.001xFc^2^\l^3^/sin(2\q)]^-1/4^
_refine_ls_extinction_method SHELXL
_refine_ls_goodness_of_fit_ref 1.044
_refine_ls_hydrogen_treatment mixed
_refine_ls_matrix_type full
_refine_ls_number_parameters 249
_refine_ls_number_reflns 3329
_refine_ls_number_restraints 1
_refine_ls_restrained_S_all 1.044
_refine_ls_R_factor_all 0.0266
_refine_ls_R_factor_gt 0.0257
_refine_ls_shift/su_max 0.001
_refine_ls_shift/su_mean 0.000
_refine_ls_structure_factor_coef Fsqd
_refine_ls_weighting_details 'w=1/[\s^2^(Fo^2^)+(0.0295P)^2^+0.6443P] where P=(Fo^2^+2Fc^2^)/3'
_refine_ls_weighting_scheme calc
_refine_ls_wR_factor_gt 0.0655
_refine_ls_wR_factor_ref 0.0662
_reflns_Friedel_coverage 0.000
_reflns_number_gt 3208
_reflns_number_total 3329
_reflns_threshold_expression 'I > 2\s(I)'
_cod_data_source_file c6ce02351g2.cif
_cod_data_source_block compound_3
_cod_depositor_comments 'Adding full bibliography for 7227182--7227187.cif.'
_cod_original_formula_sum 'C34 H33 Cu2 N4 O12.50'
_cod_database_code 7227184
_shelx_space_group_comment
;
The symmetry employed for this shelxl refinement is uniquely defined
by the following loop, which should always be used as a source of
symmetry information in preference to the above space-group names.
They are only intended as comments.
;
_shelxl_version_number 2013-4

loop_
_space_group_symop_operation_xyz
'x, y, z'
'-x, -y, -z'

loop_
_atom_site_label
_atom_site_type_symbol
_atom_site_fract_x
_atom_site_fract_y
_atom_site_fract_z
_atom_site_U_iso_or_equiv
_atom_site_adp_type
_atom_site_occupancy
_atom_site_site_symmetry_order
_atom_site_calc_flag
_atom_site_refinement_flags_posn
_atom_site_refinement_flags_adp
_atom_site_refinement_flags_occupancy
Cu1 Cu 0.46203(2) 0.98093(2) 0.34074(2) 0.01470(9) Uani 1 1 d . . .
C1 C 0.17681(19) 0.87732(16) 0.35308(15) 0.0188(3) Uani 1 1 d . . .
C2 C 0.06227(18) 0.79439(16) 0.42593(15) 0.0182(3) Uani 1 1 d . . .
H2A H 0.1261 0.7068 0.4518 0.022 Uiso 1 1 calc R U .
H2B H 0.0173 0.8407 0.5050 0.022 Uiso 1 1 calc R U .
C3 C -0.07899(18) 0.77021(15) 0.34943(14) 0.0156(3) Uani 1 1 d . . .
H3 H -0.1415 0.8597 0.3238 0.019 Uiso 1 1 calc R U .
C4 C -0.19498(18) 0.69798(15) 0.43630(14) 0.0164(3) Uani 1 1 d . . .
H4A H -0.2799 0.6781 0.3847 0.020 Uiso 1 1 calc R U .
H4B H -0.1345 0.6125 0.4705 0.020 Uiso 1 1 calc R U .
C5 C -0.27225(17) 0.78622(15) 0.54822(14) 0.0156(3) Uani 1 1 d . . .
C6 C -0.0196(2) 0.69337(16) 0.22300(15) 0.0192(3) Uani 1 1 d . . .
H6A H -0.1136 0.6739 0.1825 0.023 Uiso 1 1 calc R U .
H6B H 0.0316 0.7520 0.1629 0.023 Uiso 1 1 calc R U .
C7 C 0.09997(19) 0.56215(16) 0.24423(16) 0.0206(3) Uani 1 1 d . . .
C8 C 0.6445(2) 1.20849(17) 0.29879(16) 0.0218(3) Uani 1 1 d . . .
H8 H 0.5947 1.2391 0.3785 0.026 Uiso 1 1 calc R U .
C9 C 0.7488(2) 1.28242(19) 0.23130(17) 0.0278(4) Uani 1 1 d . . .
H9 H 0.7690 1.3615 0.2652 0.033 Uiso 1 1 calc R U .
C10 C 0.8224(2) 1.2370(2) 0.11302(18) 0.0302(4) Uani 1 1 d . . .
H10 H 0.8928 1.2853 0.0662 0.036 Uiso 1 1 calc R U .
C11 C 0.7906(2) 1.11853(18) 0.06418(16) 0.0245(3) Uani 1 1 d . . .
H11 H 0.8387 1.0865 -0.0156 0.029 Uiso 1 1 calc R U .
C12 C 0.68550(18) 1.04920(16) 0.13704(14) 0.0169(3) Uani 1 1 d . . .
C13 C 0.64570(18) 0.91997(16) 0.09819(14) 0.0163(3) Uani 1 1 d . . .
C14 C 0.7015(2) 0.85687(17) -0.01844(15) 0.0213(3) Uani 1 1 d . . .
H14 H 0.7645 0.8972 -0.0807 0.026 Uiso 1 1 calc R U .
C15 C 0.6610(2) 0.73242(18) -0.04000(16) 0.0261(4) Uani 1 1 d . . .
H15 H 0.6971 0.6878 -0.1170 0.031 Uiso 1 1 calc R U .
C16 C 0.5664(2) 0.67529(18) 0.05431(17) 0.0272(4) Uani 1 1 d . . .
H16 H 0.5411 0.5906 0.0425 0.033 Uiso 1 1 calc R U .
C17 C 0.5101(2) 0.74562(17) 0.16619(16) 0.0225(3) Uani 1 1 d . . .
H17 H 0.4436 0.7085 0.2281 0.027 Uiso 1 1 calc R U .
N1 N 0.61322(15) 1.09446(13) 0.25284(12) 0.0164(3) Uani 1 1 d . . .
N2 N 0.54881(15) 0.86551(13) 0.18774(12) 0.0169(3) Uani 1 1 d . . .
O1 O 0.13609(15) 0.94859(13) 0.25577(12) 0.0269(3) Uani 1 1 d . . .
O2 O 0.31458(14) 0.86510(13) 0.40504(11) 0.0244(3) Uani 1 1 d . . .
O3 O -0.23296(14) 0.75793(12) 0.66243(11) 0.0229(2) Uani 1 1 d . . .
O4 O -0.37713(13) 0.89206(11) 0.51833(10) 0.0176(2) Uani 1 1 d . . .
O5 O 0.02963(14) 0.46030(12) 0.28418(12) 0.0247(3) Uani 1 1 d D . .
O6 O 0.24523(17) 0.55116(15) 0.2251(2) 0.0542(5) Uani 1 1 d . . .
O1W O 0.4626(17) 0.5345(14) 0.4530(12) 0.112(4) Uani 0.25 1 d . . P
H5 H 0.105(3) 0.391(2) 0.299(3) 0.052(8) Uiso 1 1 d D . .

loop_
_atom_site_aniso_label
_atom_site_aniso_U_11
_atom_site_aniso_U_22
_atom_site_aniso_U_33
_atom_site_aniso_U_23
_atom_site_aniso_U_13
_atom_site_aniso_U_12
Cu1 0.01357(12) 0.01891(13) 0.01210(12) -0.00214(8) 0.00286(8) -0.00520(9)
C1 0.0202(7) 0.0202(8) 0.0167(7) -0.0058(6) 0.0052(6) -0.0068(6)
C2 0.0174(7) 0.0224(8) 0.0154(7) -0.0010(6) 0.0018(6) -0.0063(6)
C3 0.0166(7) 0.0142(7) 0.0152(7) -0.0011(5) 0.0017(5) -0.0021(5)
C4 0.0156(7) 0.0157(7) 0.0176(7) -0.0022(6) 0.0022(5) -0.0032(6)
C5 0.0123(6) 0.0168(7) 0.0180(7) 0.0000(6) 0.0031(5) -0.0050(5)
C6 0.0243(8) 0.0186(8) 0.0145(7) -0.0013(6) 0.0029(6) -0.0049(6)
C7 0.0208(8) 0.0195(8) 0.0219(8) -0.0078(6) 0.0052(6) -0.0054(6)
C8 0.0237(8) 0.0248(8) 0.0185(7) -0.0030(6) 0.0007(6) -0.0090(6)
C9 0.0335(9) 0.0283(9) 0.0261(9) -0.0019(7) -0.0003(7) -0.0169(7)
C10 0.0309(9) 0.0350(10) 0.0281(9) 0.0025(7) 0.0069(7) -0.0184(8)
C11 0.0234(8) 0.0310(9) 0.0191(8) -0.0003(6) 0.0062(6) -0.0079(7)
C12 0.0148(7) 0.0205(8) 0.0144(7) 0.0012(6) 0.0000(5) -0.0016(6)
C13 0.0145(7) 0.0197(7) 0.0131(7) 0.0007(5) -0.0015(5) 0.0001(6)
C14 0.0218(8) 0.0244(8) 0.0145(7) 0.0002(6) 0.0007(6) 0.0027(6)
C15 0.0302(9) 0.0282(9) 0.0173(8) -0.0078(6) -0.0026(6) 0.0026(7)
C16 0.0319(9) 0.0228(9) 0.0282(9) -0.0083(7) -0.0045(7) -0.0059(7)
C17 0.0232(8) 0.0222(8) 0.0234(8) -0.0033(6) -0.0004(6) -0.0076(6)
N1 0.0154(6) 0.0199(6) 0.0139(6) -0.0004(5) 0.0008(5) -0.0042(5)
N2 0.0159(6) 0.0199(6) 0.0152(6) -0.0016(5) -0.0003(5) -0.0042(5)
O1 0.0276(6) 0.0271(6) 0.0271(6) 0.0063(5) -0.0005(5) -0.0102(5)
O2 0.0215(6) 0.0372(7) 0.0181(5) -0.0006(5) 0.0017(4) -0.0154(5)
O3 0.0263(6) 0.0228(6) 0.0162(5) 0.0002(4) 0.0000(4) 0.0031(5)
O4 0.0148(5) 0.0205(5) 0.0156(5) -0.0011(4) 0.0018(4) 0.0010(4)
O5 0.0195(6) 0.0193(6) 0.0336(6) 0.0049(5) 0.0013(5) -0.0020(5)
O6 0.0210(7) 0.0264(7) 0.1130(15) -0.0109(8) 0.0171(8) -0.0048(6)
O1W 0.122(10) 0.120(10) 0.106(10) 0.006(7) 0.002(7) -0.060(9)

loop_
_atom_type_symbol
_atom_type_description
_atom_type_scat_dispersion_real
_atom_type_scat_dispersion_imag
_atom_type_scat_source
C C 0.0181 0.0091 'International Tables Vol C Tables 4.2.6.8 and 6.1.1.4'
H H 0.0000 0.0000 'International Tables Vol C Tables 4.2.6.8 and 6.1.1.4'
Cu Cu -1.9646 0.5888 'International Tables Vol C Tables 4.2.6.8 and 6.1.1.4'
N N 0.0311 0.0180 'International Tables Vol C Tables 4.2.6.8 and 6.1.1.4'
O O 0.0492 0.0322 'International Tables Vol C Tables 4.2.6.8 and 6.1.1.4'

loop_
_geom_angle_atom_site_label_1
_geom_angle_atom_site_label_2
_geom_angle_atom_site_label_3
_geom_angle
_geom_angle_site_symmetry_1
_geom_angle_site_symmetry_3
O2 Cu1 O4 89.81(5) . 2_576
O2 Cu1 N2 93.87(5) . .
O4 Cu1 N2 175.23(5) 2_576 .
O2 Cu1 N1 173.33(5) . .
O4 Cu1 N1 95.87(5) 2_576 .
N2 Cu1 N1 80.28(5) . .
O2 Cu1 O4 86.46(4) . 1_655
O4 Cu1 O4 76.34(4) 2_576 1_655
N2 Cu1 O4 106.88(5) . 1_655
N1 Cu1 O4 98.25(4) . 1_655
O1 C1 O2 125.26(14) . .
O1 C1 C2 121.75(14) . .
O2 C1 C2 112.99(13) . .
C3 C2 C1 115.26(12) . .
C3 C2 H2A 108.5 . .
C1 C2 H2A 108.5 . .
C3 C2 H2B 108.5 . .
C1 C2 H2B 108.5 . .
H2A C2 H2B 107.5 . .
C2 C3 C4 110.67(12) . .
C2 C3 C6 112.43(12) . .
C4 C3 C6 111.77(12) . .
C2 C3 H3 107.2 . .
C4 C3 H3 107.2 . .
C6 C3 H3 107.2 . .
C5 C4 C3 110.59(12) . .
C5 C4 H4A 109.5 . .
C3 C4 H4A 109.5 . .
C5 C4 H4B 109.5 . .
C3 C4 H4B 109.5 . .
H4A C4 H4B 108.1 . .
O3 C5 O4 122.26(14) . .
O3 C5 C4 121.57(13) . .
O4 C5 C4 116.16(13) . .
C7 C6 C3 113.75(13) . .
C7 C6 H6A 108.8 . .
C3 C6 H6A 108.8 . .
C7 C6 H6B 108.8 . .
C3 C6 H6B 108.8 . .
H6A C6 H6B 107.7 . .
O6 C7 O5 123.22(16) . .
O6 C7 C6 123.39(16) . .
O5 C7 C6 113.38(13) . .
N1 C8 C9 121.95(15) . .
N1 C8 H8 119.0 . .
C9 C8 H8 119.0 . .
C10 C9 C8 118.96(16) . .
C10 C9 H9 120.5 . .
C8 C9 H9 120.5 . .
C9 C10 C11 119.59(16) . .
C9 C10 H10 120.2 . .
C11 C10 H10 120.2 . .
C12 C11 C10 118.45(15) . .
C12 C11 H11 120.8 . .
C10 C11 H11 120.8 . .
N1 C12 C11 121.74(15) . .
N1 C12 C13 114.43(13) . .
C11 C12 C13 123.81(14) . .
N2 C13 C14 121.64(15) . .
N2 C13 C12 113.88(13) . .
C14 C13 C12 124.49(14) . .
C15 C14 C13 118.54(15) . .
C15 C14 H14 120.7 . .
C13 C14 H14 120.7 . .
C16 C15 C14 119.34(15) . .
C16 C15 H15 120.3 . .
C14 C15 H15 120.3 . .
C17 C16 C15 119.21(16) . .
C17 C16 H16 120.4 . .
C15 C16 H16 120.4 . .
N2 C17 C16 121.76(15) . .
N2 C17 H17 119.1 . .
C16 C17 H17 119.1 . .
C8 N1 C12 119.30(13) . .
C8 N1 Cu1 125.37(11) . .
C12 N1 Cu1 115.33(10) . .
C17 N2 C13 119.44(14) . .
C17 N2 Cu1 124.80(11) . .
C13 N2 Cu1 115.64(10) . .
C1 O2 Cu1 118.61(10) . .
C5 O4 Cu1 116.92(10) . 2_576
C5 O4 Cu1 138.93(10) . 1_455
Cu1 O4 Cu1 103.66(4) 2_576 1_455
C7 O5 H5 108.3(18) . .

loop_
_geom_bond_atom_site_label_1
_geom_bond_atom_site_label_2
_geom_bond_distance
_geom_bond_site_symmetry_2
Cu1 O2 1.9201(11) .
Cu1 O4 1.9739(11) 2_576
Cu1 N2 2.0046(13) .
Cu1 N1 2.0065(13) .
Cu1 O4 2.3769(11) 1_655
C1 O1 1.230(2) .
C1 O2 1.284(2) .
C1 C2 1.526(2) .
C2 C3 1.525(2) .
C2 H2A 0.9700 .
C2 H2B 0.9700 .
C3 C4 1.537(2) .
C3 C6 1.543(2) .
C3 H3 0.9800 .
C4 C5 1.513(2) .
C4 H4A 0.9700 .
C4 H4B 0.9700 .
C5 O3 1.2460(19) .
C5 O4 1.2771(19) .
C6 C7 1.505(2) .
C6 H6A 0.9700 .
C6 H6B 0.9700 .
C7 O6 1.200(2) .
C7 O5 1.313(2) .
C8 N1 1.335(2) .
C8 C9 1.384(2) .
C8 H8 0.9300 .
C9 C10 1.379(3) .
C9 H9 0.9300 .
C10 C11 1.389(3) .
C10 H10 0.9300 .
C11 C12 1.385(2) .
C11 H11 0.9300 .
C12 N1 1.353(2) .
C12 C13 1.478(2) .
C13 N2 1.352(2) .
C13 C14 1.390(2) .
C14 C15 1.387(3) .
C14 H14 0.9300 .
C15 C16 1.384(3) .
C15 H15 0.9300 .
C16 C17 1.382(2) .
C16 H16 0.9300 .
C17 N2 1.337(2) .
C17 H17 0.9300 .
O4 Cu1 1.9738(11) 2_576
O4 Cu1 2.3769(11) 1_455
O5 H5 0.859(17) .
O1W O1W 1.29(2) 2_666

loop_
_geom_torsion_atom_site_label_1
_geom_torsion_atom_site_label_2
_geom_torsion_atom_site_label_3
_geom_torsion_atom_site_label_4
_geom_torsion
_geom_torsion_site_symmetry_4
O1 C1 C2 C3 18.2(2) .
O2 C1 C2 C3 -162.56(13) .
C1 C2 C3 C4 -174.55(12) .
C1 C2 C3 C6 59.68(17) .
C2 C3 C4 C5 62.91(16) .
C6 C3 C4 C5 -170.96(12) .
C3 C4 C5 O3 -108.47(16) .
C3 C4 C5 O4 70.26(16) .
C2 C3 C6 C7 53.59(17) .
C4 C3 C6 C7 -71.58(17) .
C3 C6 C7 O6 -99.6(2) .
C3 C6 C7 O5 81.19(17) .
N1 C8 C9 C10 0.1(3) .
C8 C9 C10 C11 0.0(3) .
C9 C10 C11 C12 -0.3(3) .
C10 C11 C12 N1 0.5(2) .
C10 C11 C12 C13 -177.99(15) .
N1 C12 C13 N2 -2.61(18) .
C11 C12 C13 N2 175.96(14) .
N1 C12 C13 C14 177.80(14) .
C11 C12 C13 C14 -3.6(2) .
N2 C13 C14 C15 -2.5(2) .
C12 C13 C14 C15 177.02(14) .
C13 C14 C15 C16 0.3(2) .
C14 C15 C16 C17 2.0(3) .
C15 C16 C17 N2 -2.1(3) .
C9 C8 N1 C12 0.1(2) .
C9 C8 N1 Cu1 -179.05(13) .
C11 C12 N1 C8 -0.4(2) .
C13 C12 N1 C8 178.19(13) .
C11 C12 N1 Cu1 178.83(12) .
C13 C12 N1 Cu1 -2.57(16) .
C16 C17 N2 C13 -0.1(2) .
C16 C17 N2 Cu1 175.83(12) .
C14 C13 N2 C17 2.5(2) .
C12 C13 N2 C17 -177.14(13) .
C14 C13 N2 Cu1 -173.82(11) .
C12 C13 N2 Cu1 6.58(16) .
O1 C1 O2 Cu1 7.5(2) .
C2 C1 O2 Cu1 -171.67(10) .
O3 C5 O4 Cu1 5.10(19) 2_576
C4 C5 O4 Cu1 -173.62(9) 2_576
O3 C5 O4 Cu1 -165.22(11) 1_455
C4 C5 O4 Cu1 16.1(2) 1_455
